data_4103278
loop_
_publ_author_name
'Airon C. Soegiarto'
'Angiolina Comotti'
'Michael D. Ward'

_publ_section_title
;
 Controlled Orientation of Polyconjugated Guest Molecules in Tunable Host
 Cavities
;
_journal_name_full 'Journal of the American Chemical Society'
_journal_page_first 14603
_journal_page_last 14616
_journal_paper_doi 10.1021/ja106106d
_journal_volume 132
_journal_year 2010
_chemical_formula_sum 'C20 H24 N6 O6 S4'
_chemical_formula_weight 572.69
_chemical_name_systematic
; 
 ? 
;
_space_group_IT_number 2
_symmetry_cell_setting triclinic
_symmetry_space_group_name_Hall '-P 1'
_symmetry_space_group_name_H-M 'P -1'
_atom_sites_solution_hydrogens geom
_atom_sites_solution_primary direct
_atom_sites_solution_secondary difmap
_audit_creation_method SHELXL-97
_cell_angle_alpha 68.0590(10)
_cell_angle_beta 80.6340(10)
_cell_angle_gamma 86.1180(10)
_cell_formula_units_Z 2
_cell_length_a 7.2917(4)
_cell_length_b 12.1492(7)
_cell_length_c 15.2108(9)
_cell_measurement_reflns_used 9919
_cell_measurement_temperature 100(2)
_cell_measurement_theta_max 26.41
_cell_measurement_theta_min 2.71
_cell_volume 1233.20(12)
_computing_cell_refinement 'Bruker SAINT'
_computing_data_collection 'Bruker APEX2'
_computing_data_reduction 'Bruker SAINT'
_computing_molecular_graphics 'Bruker SHELXTL'
_computing_publication_material 'Bruker SHELXTL'
_computing_structure_refinement 'SHELXL-97 (Sheldrick, 2008)'
_computing_structure_solution 'SHELXS-97 (Sheldrick, 2008)'
_diffrn_ambient_temperature 100(2)
_diffrn_measured_fraction_theta_full 0.999
_diffrn_measured_fraction_theta_max 0.999
_diffrn_measurement_device_type 'Bruker APEX-II CCD'
_diffrn_measurement_method '\f and \w scans'
_diffrn_radiation_monochromator graphite
_diffrn_radiation_source 'fine-focus sealed tube'
_diffrn_radiation_type MoK\a
_diffrn_radiation_wavelength 0.71073
_diffrn_reflns_av_R_equivalents 0.0218
_diffrn_reflns_av_sigmaI/netI 0.0097
_diffrn_reflns_limit_h_max 9
_diffrn_reflns_limit_h_min -9
_diffrn_reflns_limit_k_max 15
_diffrn_reflns_limit_k_min -15
_diffrn_reflns_limit_l_max 19
_diffrn_reflns_limit_l_min -18
_diffrn_reflns_number 39741
_diffrn_reflns_theta_full 26.42
_diffrn_reflns_theta_max 26.42
_diffrn_reflns_theta_min 1.46
_exptl_absorpt_coefficient_mu 0.436
_exptl_absorpt_correction_T_max 0.9296
_exptl_absorpt_correction_T_min 0.7863
_exptl_absorpt_correction_type multi-scan
_exptl_absorpt_process_details sadabs
_exptl_crystal_colour colourless
_exptl_crystal_density_diffrn 1.542
_exptl_crystal_density_method 'not measured'
_exptl_crystal_description block
_exptl_crystal_F_000 596
_exptl_crystal_size_max 0.58
_exptl_crystal_size_mid 0.32
_exptl_crystal_size_min 0.17
_refine_diff_density_max 1.529
_refine_diff_density_min -0.900
_refine_diff_density_rms 0.105
_refine_ls_extinction_method none
_refine_ls_goodness_of_fit_ref 1.104
_refine_ls_hydrogen_treatment constr
_refine_ls_matrix_type full
_refine_ls_number_parameters 325
_refine_ls_number_reflns 5060
_refine_ls_number_restraints 8
_refine_ls_restrained_S_all 1.134
_refine_ls_R_factor_all 0.0502
_refine_ls_R_factor_gt 0.0475
_refine_ls_shift/su_max 0.001
_refine_ls_shift/su_mean 0.000
_refine_ls_structure_factor_coef Fsqd
_refine_ls_weighting_details 'calc w=1/[\s^2^(Fo^2^)+(0.0839P)^2^+1.7754P] where P=(Fo^2^+2Fc^2^)/3'
_refine_ls_weighting_scheme calc
_refine_ls_wR_factor_gt 0.1512
_refine_ls_wR_factor_ref 0.1549
_reflns_number_gt 4703
_reflns_number_total 5060
_reflns_threshold_expression >2sigma(I)
_cod_data_source_file ja106106d_si_003.cif
_cod_data_source_block GDS_3
_cod_database_code 4103278

loop_
_symmetry_equiv_pos_as_xyz
'x, y, z'
'-x, -y, -z'

loop_
_atom_site_label
_atom_site_type_symbol
_atom_site_fract_x
_atom_site_fract_y
_atom_site_fract_z
_atom_site_U_iso_or_equiv
_atom_site_adp_type
_atom_site_occupancy
_atom_site_symmetry_multiplicity
_atom_site_calc_flag
_atom_site_refinement_flags
C1 C 0.2411(3) 0.71814(19) 0.10088(15) 0.0129(4) Uani 1 1 d .
N1 N 0.3868(3) 0.78024(16) 0.09945(13) 0.0146(4) Uani 1 1 d .
H1A H 0.3715 0.8542 0.0959 0.018 Uiso 1 1 calc R
H1B H 0.4979 0.7472 0.1021 0.018 Uiso 1 1 calc R
N2 N 0.0732(3) 0.76701(16) 0.09693(14) 0.0150(4) Uani 1 1 d .
H2A H -0.0229 0.7246 0.1004 0.018 Uiso 1 1 calc R
H2B H 0.0576 0.8418 0.0908 0.018 Uiso 1 1 calc R
N3 N 0.2638(3) 0.60538(17) 0.11011(16) 0.0197(4) Uani 1 1 d .
H3A H 0.1675 0.5632 0.1136 0.024 Uiso 1 1 calc R
H3B H 0.3752 0.5727 0.1127 0.024 Uiso 1 1 calc R
C2 C 0.2358(3) 0.21964(19) 0.09799(14) 0.0127(4) Uani 1 1 d .
N4 N 0.2599(3) 0.10788(17) 0.10506(15) 0.0179(4) Uani 1 1 d .
H4A H 0.1642 0.0657 0.1078 0.021 Uiso 1 1 calc R
H4B H 0.3717 0.0757 0.1070 0.021 Uiso 1 1 calc R
N5 N 0.3806(3) 0.28233(16) 0.09712(13) 0.0148(4) Uani 1 1 d .
H5A H 0.4916 0.2492 0.1012 0.018 Uiso 1 1 calc R
H5B H 0.3648 0.3567 0.0924 0.018 Uiso 1 1 calc R
N6 N 0.0672(3) 0.26774(16) 0.09505(14) 0.0152(4) Uani 1 1 d .
H6A H -0.0283 0.2254 0.0978 0.018 Uiso 1 1 calc R
H6B H 0.0507 0.3420 0.0903 0.018 Uiso 1 1 calc R
C3 C 0.6596(3) 0.92768(18) 0.25792(14) 0.0110(4) Uani 1 1 d .
C4 C 0.5267(3) 0.97160(19) 0.31285(16) 0.0154(4) Uani 1 1 d .
H4 H 0.4769 1.0491 0.2853 0.018 Uiso 1 1 calc R
C5 C 0.4666(3) 0.90273(19) 0.40772(16) 0.0151(4) Uani 1 1 d .
H5 H 0.3751 0.9335 0.4447 0.018 Uiso 1 1 calc R
C6 C 0.5383(3) 0.78845(18) 0.45005(15) 0.0124(4) Uani 1 1 d .
C7 C 0.6710(3) 0.74496(19) 0.39296(15) 0.0160(4) Uani 1 1 d .
H7 H 0.7209 0.6674 0.4201 0.019 Uiso 1 1 calc R
C8 C 0.7306(3) 0.81317(19) 0.29777(15) 0.0151(4) Uani 1 1 d .
H8 H 0.8193 0.7821 0.2598 0.018 Uiso 1 1 calc R
C9 C 0.3446(3) 0.57346(18) 0.74219(14) 0.0110(4) Uani 1 1 d .
C10 C 0.3320(3) 0.69695(19) 0.71222(15) 0.0157(4) Uani 1 1 d .
H10 H 0.2795 0.7332 0.7562 0.019 Uiso 1 1 calc R
C11 C 0.3964(3) 0.76631(18) 0.61785(15) 0.0158(4) Uani 1 1 d .
H11 H 0.3870 0.8503 0.5975 0.019 Uiso 1 1 calc R
C12 C 0.4753(3) 0.71423(18) 0.55186(15) 0.0122(4) Uani 1 1 d .
C13 C 0.4911(3) 0.59052(19) 0.58503(15) 0.0149(4) Uani 1 1 d .
H13 H 0.5482 0.5537 0.5422 0.018 Uiso 1 1 calc R
C14 C 0.4255(3) 0.52073(18) 0.67869(15) 0.0145(4) Uani 1 1 d .
H14 H 0.4360 0.4368 0.6995 0.017 Uiso 1 1 calc R
S1 S 0.73923(7) 1.01585(4) 0.13717(3) 0.00965(16) Uani 1 1 d .
O1 O 0.7192(2) 1.13919(13) 0.13104(11) 0.0129(3) Uani 1 1 d .
O2 O 0.9337(2) 0.98232(13) 0.11812(11) 0.0139(3) Uani 1 1 d .
O3 O 0.6217(2) 0.98924(13) 0.07867(11) 0.0142(3) Uani 1 1 d .
S2 S 0.25588(7) 0.48563(4) 0.86178(3) 0.01003(16) Uani 1 1 d .
O4 O 0.2744(2) 0.36214(13) 0.86835(11) 0.0134(3) Uani 1 1 d .
O5 O 0.3682(2) 0.51189(13) 0.92255(11) 0.0149(3) Uani 1 1 d .
O6 O 0.0610(2) 0.52087(13) 0.87710(11) 0.0145(3) Uani 1 1 d .
S3 S 0.04226(10) 0.50923(7) 0.35939(5) 0.0308(2) Uani 1 1 d .
C15 C 0.1460(3) 0.6324(2) 0.3637(2) 0.0323(6) Uani 1 1 d U
H15 H 0.2090 0.6901 0.3074 0.039 Uiso 1 1 calc R
C16 C 0.1346(3) 0.6417(2) 0.4427(2) 0.0251(6) Uani 1 1 d U
H16 H 0.1854 0.7045 0.4538 0.030 Uiso 1 1 calc R
C17 C -0.0292(3) 0.4602(2) 0.48226(17) 0.0181(5) Uani 1 1 d .
S4 S 0.00170(10) 0.02041(7) 0.35871(5) 0.0340(2) Uani 1 1 d .
C18 C 0.0962(3) 0.1459(3) 0.3569(2) 0.0285(5) Uani 1 1 d U
H18 H 0.1407 0.2074 0.2981 0.034 Uiso 1 1 calc R
C19 C 0.1058(3) 0.1551(2) 0.44279(17) 0.0200(4) Uani 1 1 d U
H19 H 0.1501 0.2205 0.4531 0.024 Uiso 1 1 calc R
C20 C -0.0309(3) -0.0390(2) 0.48172(18) 0.0212(5) Uani 1 1 d .

loop_
_atom_site_aniso_label
_atom_site_aniso_U_11
_atom_site_aniso_U_22
_atom_site_aniso_U_33
_atom_site_aniso_U_23
_atom_site_aniso_U_13
_atom_site_aniso_U_12
C1 0.0144(10) 0.0134(10) 0.0097(9) -0.0037(8) 0.0003(8) -0.0017(8)
N1 0.0124(9) 0.0128(8) 0.0192(9) -0.0062(7) -0.0020(7) -0.0017(7)
N2 0.0126(9) 0.0131(8) 0.0194(9) -0.0069(7) -0.0003(7) -0.0009(7)
N3 0.0113(9) 0.0147(9) 0.0353(11) -0.0119(8) -0.0034(8) -0.0001(7)
C2 0.0143(10) 0.0144(10) 0.0085(9) -0.0038(8) 0.0005(8) -0.0019(8)
N4 0.0109(9) 0.0146(9) 0.0299(11) -0.0107(8) -0.0022(8) 0.0003(7)
N5 0.0132(9) 0.0130(8) 0.0183(9) -0.0058(7) -0.0024(7) -0.0011(7)
N6 0.0124(9) 0.0133(9) 0.0205(9) -0.0075(7) -0.0007(7) -0.0009(7)
C3 0.0109(9) 0.0110(9) 0.0104(9) -0.0027(8) -0.0019(7) -0.0019(7)
C4 0.0153(10) 0.0123(9) 0.0166(10) -0.0039(8) -0.0017(8) 0.0030(8)
C5 0.0135(10) 0.0161(10) 0.0146(10) -0.0057(8) 0.0006(8) 0.0020(8)
C6 0.0112(10) 0.0135(10) 0.0129(10) -0.0053(8) -0.0019(8) -0.0011(8)
C7 0.0184(11) 0.0131(10) 0.0144(10) -0.0038(8) -0.0016(8) 0.0034(8)
C8 0.0167(10) 0.0139(10) 0.0139(10) -0.0054(8) -0.0004(8) 0.0034(8)
C9 0.0093(9) 0.0116(9) 0.0106(9) -0.0021(8) -0.0015(7) -0.0013(7)
C10 0.0194(11) 0.0124(10) 0.0146(10) -0.0060(8) 0.0014(8) 0.0006(8)
C11 0.0200(11) 0.0114(9) 0.0151(10) -0.0049(8) -0.0001(8) -0.0001(8)
C12 0.0104(9) 0.0137(10) 0.0124(10) -0.0046(8) -0.0021(8) 0.0001(8)
C13 0.0174(11) 0.0147(10) 0.0138(10) -0.0073(8) -0.0008(8) 0.0009(8)
C14 0.0165(10) 0.0110(9) 0.0160(10) -0.0048(8) -0.0029(8) 0.0006(8)
S1 0.0093(3) 0.0092(3) 0.0097(3) -0.0030(2) -0.00036(19) -0.00056(18)
O1 0.0129(7) 0.0098(7) 0.0151(7) -0.0043(6) -0.0001(6) -0.0004(5)
O2 0.0106(7) 0.0133(7) 0.0162(7) -0.0050(6) 0.0013(6) -0.0002(6)
O3 0.0155(8) 0.0145(7) 0.0132(7) -0.0049(6) -0.0039(6) -0.0018(6)
S2 0.0094(3) 0.0095(3) 0.0102(3) -0.0028(2) -0.00037(19) -0.00080(18)
O4 0.0135(7) 0.0098(7) 0.0157(7) -0.0039(6) -0.0004(6) -0.0002(6)
O5 0.0165(8) 0.0154(7) 0.0131(7) -0.0043(6) -0.0041(6) -0.0026(6)
O6 0.0105(7) 0.0140(7) 0.0178(8) -0.0059(6) 0.0015(6) -0.0008(6)
S3 0.0278(4) 0.0420(4) 0.0250(3) -0.0143(3) -0.0064(3) 0.0011(3)
C15 0.0126(11) 0.0244(13) 0.0421(16) 0.0049(11) 0.0034(10) -0.0006(9)
C16 0.0109(11) 0.0162(11) 0.0504(16) -0.0102(11) -0.0179(11) 0.0038(8)
C17 0.0148(10) 0.0220(11) 0.0180(11) -0.0069(9) -0.0053(9) 0.0014(9)
S4 0.0257(4) 0.0539(5) 0.0301(4) -0.0241(3) -0.0044(3) -0.0007(3)
C18 0.0160(9) 0.0418(11) 0.0275(10) -0.0139(9) 0.0006(8) -0.0005(8)
C19 0.0053(8) 0.0350(11) 0.0256(9) -0.0182(8) -0.0009(7) -0.0021(7)
C20 0.0126(10) 0.0362(13) 0.0215(12) -0.0184(11) -0.0022(9) 0.0002(10)

loop_
_atom_type_symbol
_atom_type_description
_atom_type_scat_dispersion_real
_atom_type_scat_dispersion_imag
_atom_type_scat_source
C C 0.0033 0.0016 'International Tables Vol C Tables 4.2.6.8 and 6.1.1.4'
H H 0.0000 0.0000 'International Tables Vol C Tables 4.2.6.8 and 6.1.1.4'
N N 0.0061 0.0033 'International Tables Vol C Tables 4.2.6.8 and 6.1.1.4'
O O 0.0106 0.0060 'International Tables Vol C Tables 4.2.6.8 and 6.1.1.4'
S S 0.1246 0.1234 'International Tables Vol C Tables 4.2.6.8 and 6.1.1.4'

loop_
_geom_angle_atom_site_label_1
_geom_angle_atom_site_label_2
_geom_angle_atom_site_label_3
_geom_angle
_geom_angle_site_symmetry_1
_geom_angle_site_symmetry_3
N2 C1 N3 119.8(2) . .
N2 C1 N1 120.52(19) . .
N3 C1 N1 119.6(2) . .
C1 N1 H1A 120.0 . .
C1 N1 H1B 120.0 . .
H1A N1 H1B 120.0 . .
C1 N2 H2A 120.0 . .
C1 N2 H2B 120.0 . .
H2A N2 H2B 120.0 . .
C1 N3 H3A 120.0 . .
C1 N3 H3B 120.0 . .
H3A N3 H3B 120.0 . .
N4 C2 N6 119.8(2) . .
N4 C2 N5 119.9(2) . .
N6 C2 N5 120.3(2) . .
C2 N4 H4A 120.0 . .
C2 N4 H4B 120.0 . .
H4A N4 H4B 120.0 . .
C2 N5 H5A 120.0 . .
C2 N5 H5B 120.0 . .
H5A N5 H5B 120.0 . .
C2 N6 H6A 120.0 . .
C2 N6 H6B 120.0 . .
H6A N6 H6B 120.0 . .
C4 C3 C8 119.98(19) . .
C4 C3 S1 120.34(16) . .
C8 C3 S1 119.68(16) . .
C5 C4 C3 120.1(2) . .
C5 C4 H4 119.9 . .
C3 C4 H4 119.9 . .
C4 C5 C6 121.1(2) . .
C4 C5 H5 119.5 . .
C6 C5 H5 119.5 . .
C5 C6 C7 117.99(19) . .
C5 C6 C12 121.4(2) . .
C7 C6 C12 120.6(2) . .
C8 C7 C6 121.16(19) . .
C8 C7 H7 119.4 . .
C6 C7 H7 119.4 . .
C7 C8 C3 119.68(19) . .
C7 C8 H8 120.2 . .
C3 C8 H8 120.2 . .
C14 C9 C10 120.20(19) . .
C14 C9 S2 120.53(16) . .
C10 C9 S2 119.27(16) . .
C11 C10 C9 119.60(19) . .
C11 C10 H10 120.2 . .
C9 C10 H10 120.2 . .
C10 C11 C12 120.97(19) . .
C10 C11 H11 119.5 . .
C12 C11 H11 119.5 . .
C13 C12 C11 117.91(19) . .
C13 C12 C6 121.2(2) . .
C11 C12 C6 120.9(2) . .
C14 C13 C12 121.4(2) . .
C14 C13 H13 119.3 . .
C12 C13 H13 119.3 . .
C13 C14 C9 119.82(19) . .
C13 C14 H14 120.1 . .
C9 C14 H14 120.1 . .
O3 S1 O2 112.82(9) . .
O3 S1 O1 112.33(9) . .
O2 S1 O1 112.10(9) . .
O3 S1 C3 106.98(9) . .
O2 S1 C3 106.13(9) . .
O1 S1 C3 105.89(9) . .
O5 S2 O6 112.76(9) . .
O5 S2 O4 112.81(9) . .
O6 S2 O4 111.80(9) . .
O5 S2 C9 106.47(9) . .
O6 S2 C9 106.23(9) . .
O4 S2 C9 106.18(9) . .
C17 S3 C15 89.82(13) . .
C16 C15 S3 117.6(2) . .
C16 C15 H15 121.2 . .
S3 C15 H15 121.2 . .
C15 C16 C17 109.8(2) . 2_566
C15 C16 H16 125.1 . .
C17 C16 H16 125.1 2_566 .
C17 C17 C16 113.4(3) 2_566 2_566
C17 C17 S3 109.4(2) 2_566 .
C16 C17 S3 137.24(19) 2_566 .
C18 S4 C20 91.77(13) . .
C19 C18 S4 117.8(2) . .
C19 C18 H18 121.1 . .
S4 C18 H18 121.1 . .
C18 C19 C20 105.4(2) . 2_556
C18 C19 H19 127.3 . .
C20 C19 H19 127.3 2_556 .
C20 C20 C19 114.5(3) 2_556 2_556
C20 C20 S4 110.5(3) 2_556 .
C19 C20 S4 134.98(18) 2_556 .

loop_
_geom_bond_atom_site_label_1
_geom_bond_atom_site_label_2
_geom_bond_distance
_geom_bond_site_symmetry_2
C1 N2 1.324(3) .
C1 N3 1.325(3) .
C1 N1 1.337(3) .
N1 H1A 0.8800 .
N1 H1B 0.8800 .
N2 H2A 0.8800 .
N2 H2B 0.8800 .
N3 H3A 0.8800 .
N3 H3B 0.8800 .
C2 N4 1.323(3) .
C2 N6 1.325(3) .
C2 N5 1.339(3) .
N4 H4A 0.8800 .
N4 H4B 0.8800 .
N5 H5A 0.8800 .
N5 H5B 0.8800 .
N6 H6A 0.8800 .
N6 H6B 0.8800 .
C3 C4 1.386(3) .
C3 C8 1.395(3) .
C3 S1 1.768(2) .
C4 C5 1.384(3) .
C4 H4 0.9500 .
C5 C6 1.400(3) .
C5 H5 0.9500 .
C6 C7 1.403(3) .
C6 C12 1.484(3) .
C7 C8 1.385(3) .
C7 H7 0.9500 .
C8 H8 0.9500 .
C9 C14 1.385(3) .
C9 C10 1.397(3) .
C9 S2 1.768(2) .
C10 C11 1.386(3) .
C10 H10 0.9500 .
C11 C12 1.406(3) .
C11 H11 0.9500 .
C12 C13 1.398(3) .
C13 C14 1.381(3) .
C13 H13 0.9500 .
C14 H14 0.9500 .
S1 O3 1.4599(15) .
S1 O2 1.4616(15) .
S1 O1 1.4649(15) .
S2 O5 1.4593(15) .
S2 O6 1.4632(15) .
S2 O4 1.4643(15) .
S3 C17 1.736(2) .
S3 C15 1.749(3) .
C15 C16 1.238(4) .
C15 H15 0.9500 .
C16 C17 1.488(3) 2_566
C16 H16 0.9500 .
C17 C17 1.388(5) 2_566
C17 C16 1.488(3) 2_566
S4 C18 1.704(3) .
S4 C20 1.717(3) .
C18 C19 1.366(4) .
C18 H18 0.9500 .
C19 C20 1.516(4) 2_556
C19 H19 0.9500 .
C20 C20 1.394(5) 2_556
C20 C19 1.516(4) 2_556

loop_
_geom_hbond_atom_site_label_D
_geom_hbond_atom_site_label_H
_geom_hbond_atom_site_label_A
_geom_hbond_distance_DH
_geom_hbond_distance_HA
_geom_hbond_distance_DA
_geom_hbond_angle_DHA
_geom_hbond_site_symmetry_A
N1 H1A O3 0.88 2.45 3.049(2) 125.4 .
N1 H1A O3 0.88 2.62 3.090(2) 114.5 2_675
N1 H1B O4 0.88 2.05 2.919(2) 167.1 2_666
N2 H2A O4 0.88 2.07 2.941(2) 167.7 2_566
N2 H2B O2 0.88 2.03 2.854(2) 156.5 1_455
N3 H3A O6 0.88 1.97 2.849(2) 175.4 2_566
N3 H3B O5 0.88 2.16 3.009(3) 161.7 2_666
N4 H4A O2 0.88 1.98 2.852(2) 174.4 1_445
N4 H4B O3 0.88 2.11 2.961(2) 163.9 1_545
N5 H5A O1 0.88 2.06 2.924(2) 167.4 1_545
N5 H5B O5 0.88 2.53 3.095(2) 122.7 2_666
N5 H5B O5 0.88 2.56 3.057(2) 116.2 1_554
N6 H6A O1 0.88 2.07 2.937(2) 166.1 1_445
N6 H6B O6 0.88 2.00 2.830(2) 157.7 2_566

loop_
_geom_torsion_atom_site_label_1
_geom_torsion_atom_site_label_2
_geom_torsion_atom_site_label_3
_geom_torsion_atom_site_label_4
_geom_torsion
_geom_torsion_site_symmetry_4
C8 C3 C4 C5 1.1(3) .
S1 C3 C4 C5 -179.21(17) .
C3 C4 C5 C6 0.3(3) .
C4 C5 C6 C7 -1.0(3) .
C4 C5 C6 C12 179.7(2) .
C5 C6 C7 C8 0.5(3) .
C12 C6 C7 C8 179.8(2) .
C6 C7 C8 C3 0.8(3) .
C4 C3 C8 C7 -1.6(3) .
S1 C3 C8 C7 178.68(17) .
C14 C9 C10 C11 1.7(3) .
S2 C9 C10 C11 -178.16(17) .
C9 C10 C11 C12 -0.4(3) .
C10 C11 C12 C13 -1.6(3) .
C10 C11 C12 C6 177.9(2) .
C5 C6 C12 C13 156.6(2) .
C7 C6 C12 C13 -22.7(3) .
C5 C6 C12 C11 -22.9(3) .
C7 C6 C12 C11 157.8(2) .
C11 C12 C13 C14 2.3(3) .
C6 C12 C13 C14 -177.2(2) .
C12 C13 C14 C9 -1.0(3) .
C10 C9 C14 C13 -1.1(3) .
S2 C9 C14 C13 178.81(16) .
C4 C3 S1 O3 -91.76(19) .
C8 C3 S1 O3 87.94(19) .
C4 C3 S1 O2 147.55(17) .
C8 C3 S1 O2 -32.8(2) .
C4 C3 S1 O1 28.2(2) .
C8 C3 S1 O1 -152.06(17) .
C14 C9 S2 O5 115.63(18) .
C10 C9 S2 O5 -64.47(19) .
C14 C9 S2 O6 -123.97(18) .
C10 C9 S2 O6 55.93(19) .
C14 C9 S2 O4 -4.8(2) .
C10 C9 S2 O4 175.08(17) .
C17 S3 C15 C16 -0.1(2) .
S3 C15 C16 C17 0.0(3) 2_566
C15 S3 C17 C17 0.2(2) 2_566
C15 S3 C17 C16 179.8(3) 2_566
C20 S4 C18 C19 -1.8(2) .
S4 C18 C19 C20 2.6(3) 2_556
C18 S4 C20 C20 0.2(3) 2_556
C18 S4 C20 C19 -178.2(3) 2_556
